data_7218795
loop_
_publ_author_name
'Wan, Chong-Qing'
'Sun, Xiao-Li'
'Li, Ai-Min'
'Sun, Xin-Zhan'
'Lee, Hung Kay'
'Han, Hong-Liang'
'Che, Guang-Bo'

_publ_section_title
;
 A series of silver(i) coordination polymers of a new linear
 4-((pyridin-4-ylthio)methyl)pyridine ligand: the role of organic and
 inorganic anions
;
_journal_issue 4
_journal_name_full CrystEngComm
_journal_page_first 797
_journal_paper_doi 10.1039/C4CE02029D
_journal_volume 17
_journal_year 2015
_chemical_formula_sum 'C25 H36 Ag2 N4 O11 S2'
_chemical_formula_weight 848.44
_chemical_name_systematic
;
 ?
;
_space_group_crystal_system monoclinic
_space_group_IT_number 4
_space_group_name_Hall 'P 2yb'
_space_group_name_H-M_alt 'P 1 21 1'
_symmetry_space_group_name_Hall 'P 2yb'
_symmetry_space_group_name_H-M 'P 1 21 1'
_atom_sites_solution_hydrogens mixed
_audit_creation_method SHELXL-2014
_cell_angle_alpha 90
_cell_angle_beta 109.075(4)
_cell_angle_gamma 90
_cell_formula_units_Z 2
_cell_length_a 10.6624(10)
_cell_length_b 13.8203(10)
_cell_length_c 12.4355(10)
_cell_measurement_temperature 296(2)
_cell_volume 1731.8(3)
_computing_structure_refinement 'SHELXL-2014 (Sheldrick, 2014)'
_diffrn_ambient_temperature 296(2)
_diffrn_measured_fraction_theta_full 0.994
_diffrn_measured_fraction_theta_max 0.986
_diffrn_radiation_type MoK\a
_diffrn_radiation_wavelength 0.71073
_diffrn_reflns_av_R_equivalents 0.0551
_diffrn_reflns_av_unetI/netI 0.0919
_diffrn_reflns_Laue_measured_fraction_full 0.994
_diffrn_reflns_Laue_measured_fraction_max 0.986
_diffrn_reflns_limit_h_max 10
_diffrn_reflns_limit_h_min -14
_diffrn_reflns_limit_k_max 12
_diffrn_reflns_limit_k_min -18
_diffrn_reflns_limit_l_max 16
_diffrn_reflns_limit_l_min -16
_diffrn_reflns_number 15871
_diffrn_reflns_point_group_measured_fraction_full 0.995
_diffrn_reflns_point_group_measured_fraction_max 0.987
_diffrn_reflns_theta_full 25.242
_diffrn_reflns_theta_max 27.943
_diffrn_reflns_theta_min 2.191
_exptl_absorpt_coefficient_mu 1.308
_exptl_absorpt_correction_T_max 0.7456
_exptl_absorpt_correction_T_min 0.6309
_exptl_absorpt_correction_type multi-scan
_exptl_absorpt_process_details SADABS
_exptl_crystal_colour Colorless
_exptl_crystal_density_diffrn 1.627
_exptl_crystal_description Block
_exptl_crystal_F_000 856
_exptl_crystal_size_max 0.25
_exptl_crystal_size_mid 0.23
_exptl_crystal_size_min 0.17
_refine_diff_density_max 1.209
_refine_diff_density_min -0.532
_refine_diff_density_rms 0.131
_refine_ls_abs_structure_details
;
 Refined as an inversion twin.
;
_refine_ls_abs_structure_Flack 0.41(9)
_refine_ls_extinction_method none
_refine_ls_goodness_of_fit_ref 0.987
_refine_ls_hydrogen_treatment constr
_refine_ls_matrix_type full
_refine_ls_number_parameters 327
_refine_ls_number_reflns 6334
_refine_ls_number_restraints 7
_refine_ls_restrained_S_all 0.987
_refine_ls_R_factor_all 0.1597
_refine_ls_R_factor_gt 0.0729
_refine_ls_shift/su_max 0.001
_refine_ls_shift/su_mean 0.000
_refine_ls_structure_factor_coef Fsqd
_refine_ls_weighting_details 'w=1/[\s^2^(Fo^2^)+(0.1306P)^2^] where P=(Fo^2^+2Fc^2^)/3'
_refine_ls_weighting_scheme calc
_refine_ls_wR_factor_gt 0.1883
_refine_ls_wR_factor_ref 0.2336
_reflns_Friedel_coverage 0.924
_reflns_Friedel_fraction_full 0.997
_reflns_Friedel_fraction_max 0.989
_reflns_number_gt 3180
_reflns_number_total 6334
_reflns_threshold_expression 'I > 2\s(I)'
_cod_data_source_file c4ce02029d2.cif
_cod_data_source_block CCDC999950
_cod_depositor_comments
;
The following automatic conversions were performed:

'_exptl_absorpt_correction_type' value 'Multi-Scan' changed to
'multi-scan' according to
/usr/data/users/saulius/crontab/automatic-downloads/rss-feeds/RSC/lib/dictionaries/cif_core.dic
dictionary named 'cif_core.dic' version 2.4.2 from 2011-04-26.

Automatic conversion script
Id: cif_fix_values 2827 2014-09-09 07:05:25Z andrius 

 Adding full bibliography for 7218794--7218803.cif.
;
_cod_database_code 7218795
_shelx_space_group_comment
;
The symmetry employed for this shelxl refinement is uniquely defined
by the following loop, which should always be used as a source of
symmetry information in preference to the above space-group names.
They are only intended as comments.
;
_shelxl_version_number 2014-3

loop_
_space_group_symop_operation_xyz
'x, y, z'
'-x, y+1/2, -z'

loop_
_atom_site_label
_atom_site_type_symbol
_atom_site_fract_x
_atom_site_fract_y
_atom_site_fract_z
_atom_site_U_iso_or_equiv
_atom_site_adp_type
_atom_site_occupancy
_atom_site_site_symmetry_order
_atom_site_calc_flag
_atom_site_refinement_flags_posn
_atom_site_refinement_flags_adp
_atom_site_refinement_flags_occupancy
_atom_site_disorder_assembly
_atom_site_disorder_group
Ag1 Ag 0.88596(15) 0.82983(7) 0.81448(14) 0.0723(5) Uani 1 1 d . . . . .
Ag2 Ag 0.59380(17) 0.89621(9) 0.65290(15) 0.0762(5) Uani 1 1 d . . . . .
S1 S 0.872(2) 0.3544(7) 0.9131(18) 0.063(4) Uani 0.53(2) 1 d D . P A 1
C6 C 0.994(5) 0.2908(18) 0.865(5) 0.071(4) Uani 0.53(2) 1 d D . P A 1
H6A H 0.9988 0.3213 0.7959 0.085 Uiso 0.53(2) 1 calc R U P A 1
H6B H 1.0809 0.2963 0.9224 0.085 Uiso 0.53(2) 1 calc R U P A 1
C6' C 0.877(9) 0.3645(19) 0.894(10) 0.063(4) Uani 0.47(2) 1 d D . P A 2
H6'A H 0.7881 0.3409 0.8544 0.076 Uiso 0.47(2) 1 calc R U P A 2
H6'B H 0.8982 0.3501 0.9745 0.076 Uiso 0.47(2) 1 calc R U P A 2
S1' S 0.9992(17) 0.3056(7) 0.8370(12) 0.071(4) Uani 0.47(2) 1 d D . P A 2
S2 S 0.6339(5) 0.3734(3) 0.5924(4) 0.0673(14) Uani 1 1 d . . . . .
N1 N 0.8854(10) 0.6749(5) 0.8451(8) 0.052(4) Uani 1 1 d G . . . .
C1 C 0.9543(10) 0.6150(7) 0.7942(9) 0.053(5) Uani 1 1 d G . . . .
H1A H 1.0008 0.6415 0.7498 0.063 Uiso 1 1 calc R U . . .
C2 C 0.9537(10) 0.5154(7) 0.8097(9) 0.054(5) Uani 1 1 d G . . . .
H2A H 0.9998 0.4753 0.7756 0.065 Uiso 1 1 calc R U . . .
C3 C 0.8842(11) 0.4758(5) 0.8761(9) 0.055(5) Uani 1 1 d DG . . . .
C4 C 0.8153(11) 0.5357(6) 0.9271(9) 0.058(5) Uani 1 1 d G . . . .
H4A H 0.7688 0.5092 0.9715 0.069 Uiso 1 1 calc R U . . .
C5 C 0.8158(10) 0.6353(6) 0.9116(8) 0.037(4) Uani 1 1 d G . . . .
H5A H 0.7697 0.6754 0.9457 0.045 Uiso 1 1 calc R U . . .
C7 C 0.9596(12) 0.1828(5) 0.8409(9) 0.050(4) Uani 1 1 d DG . . . .
C8 C 1.0252(11) 0.1241(7) 0.7857(9) 0.060(5) Uani 1 1 d G . . A .
H8A H 1.0835 0.1514 0.7525 0.072 Uiso 1 1 calc R U . . .
C9 C 1.0039(11) 0.0248(7) 0.7801(9) 0.056(5) Uani 1 1 d G . . A .
H9A H 1.0478 -0.0145 0.7432 0.068 Uiso 1 1 calc R U . . .
N2 N 0.9168(11) -0.0159(5) 0.8297(9) 0.059(5) Uani 1 1 d G . . A .
C10 C 0.8512(11) 0.0427(7) 0.8849(9) 0.059(5) Uani 1 1 d G . . A .
H10A H 0.7929 0.0155 0.9180 0.070 Uiso 1 1 calc R U . . .
C11 C 0.8726(12) 0.1421(7) 0.8905(9) 0.053(5) Uani 1 1 d G . . A .
H11A H 0.8286 0.1813 0.9274 0.064 Uiso 1 1 calc R U . . .
N3 N 0.5741(11) 0.7421(5) 0.6634(9) 0.058(5) Uani 1 1 d G . . . .
C12 C 0.6390(10) 0.6864(6) 0.6049(9) 0.048(4) Uani 1 1 d G . . . .
H12A H 0.6901 0.7161 0.5664 0.058 Uiso 1 1 calc R U . . .
C13 C 0.6276(11) 0.5862(6) 0.6039(10) 0.058(5) Uani 1 1 d G . . . .
H13A H 0.6710 0.5489 0.5647 0.069 Uiso 1 1 calc R U . . .
C14 C 0.5512(11) 0.5417(5) 0.6614(9) 0.048(4) Uani 1 1 d G . . . .
C15 C 0.4863(11) 0.5975(7) 0.7200(9) 0.054(4) Uani 1 1 d G . . . .
H15A H 0.4353 0.5678 0.7585 0.064 Uiso 1 1 calc R U . . .
C16 C 0.4978(12) 0.6977(7) 0.7210(9) 0.065(5) Uani 1 1 d G . . . .
H16A H 0.4543 0.7350 0.7601 0.078 Uiso 1 1 calc R U . . .
C17 C 0.5264(18) 0.4268(10) 0.6644(15) 0.054(5) Uani 1 1 d . . . . .
H17A H 0.4342 0.4111 0.6248 0.065 Uiso 1 1 calc R U . . .
H17B H 0.5502 0.4037 0.7422 0.065 Uiso 1 1 calc R U . . .
C18 C 0.6235(11) 0.2504(5) 0.6212(10) 0.049(4) Uani 1 1 d G . . . .
C19 C 0.6995(10) 0.1894(8) 0.5785(9) 0.051(4) Uani 1 1 d G . . . .
H19A H 0.7538 0.2151 0.5405 0.061 Uiso 1 1 calc R U . . .
C20 C 0.6942(11) 0.0898(7) 0.5925(10) 0.084(7) Uani 1 1 d G . . . .
H20A H 0.7451 0.0490 0.5639 0.101 Uiso 1 1 calc R U . . .
N4 N 0.6130(12) 0.0513(5) 0.6493(10) 0.063(5) Uani 1 1 d G . . . .
C21 C 0.5370(12) 0.1124(8) 0.6921(10) 0.066(6) Uani 1 1 d G . . . .
H21A H 0.4826 0.0866 0.7301 0.080 Uiso 1 1 calc R U . . .
C22 C 0.5422(12) 0.2119(7) 0.6780(11) 0.063(5) Uani 1 1 d G . . . .
H22A H 0.4914 0.2527 0.7066 0.076 Uiso 1 1 calc R U . . .
C23 C 0.874(3) 0.8474(16) 0.561(2) 0.087(3) Uani 1 1 d . . . . .
C24 C 0.946(2) 0.8401(15) 0.4545(15) 0.087(3) Uani 1 1 d . . . . .
H24A H 1.0068 0.8934 0.4595 0.105 Uiso 1 1 calc R U . . .
H24B H 0.9932 0.7795 0.4586 0.105 Uiso 1 1 calc R U . . .
C25 C 0.823(2) 0.8464(15) 0.3423(18) 0.087(3) Uani 1 1 d . . . . .
O1 O 0.7593(19) 0.8754(12) 0.5372(15) 0.113(3) Uani 1 1 d . . . . .
O2 O 0.9508(18) 0.8228(13) 0.6409(16) 0.113(3) Uani 1 1 d . . . . .
O3 O 0.7628(18) 0.7697(11) 0.3075(15) 0.113(3) Uani 1 1 d . . . . .
O4 O 0.7935(18) 0.9282(10) 0.2929(15) 0.113(3) Uani 1 1 d . . . . .
O1W O 0.8212(16) 0.5887(14) 0.4350(15) 0.115(6) Uani 1 1 d . . . . .
O3W O 0.6841(19) 0.4341(12) 0.3097(19) 0.140(7) Uani 1 1 d . . . . .
O2W O 1.1029(15) 0.5919(12) 0.5736(15) 0.110(5) Uani 1 1 d . . . . .
O4W O 1.171(4) 0.7618(19) 0.679(3) 0.228(14) Uani 1 1 d . . . . .
O5W O 0.669(3) -0.006(2) 1.085(2) 0.202(11) Uani 1 1 d . . . . .
O6W O 0.635(2) -0.2761(19) 1.0958(18) 0.163(9) Uani 1 1 d . . . . .
O7W O 0.649(3) -0.133(2) 0.933(2) 0.239(16) Uani 1 1 d . . . . .
H3WB H 0.7206 0.3924 0.3659 0.358 Uiso 1 1 d R U . . .
H3WA H 0.7380 0.4853 0.3365 0.358 Uiso 1 1 d R U . . .
H4WB H 1.1133 0.7975 0.6737 0.358 Uiso 1 1 d R U . . .
H4WA H 1.1451 0.7236 0.6303 0.358 Uiso 1 1 d R U . . .
H5WB H 0.6378 -0.0306 1.1341 0.358 Uiso 1 1 d R U . . .
H5WA H 0.6620 -0.0456 1.0423 0.358 Uiso 1 1 d R U . . .
H2WB H 1.1177 0.5459 0.6262 0.358 Uiso 1 1 d R U . . .
H1WA H 0.8271 0.6487 0.4096 0.358 Uiso 1 1 d R U . . .
H1WB H 0.8346 0.6111 0.5075 0.358 Uiso 1 1 d R U . . .
H6WB H 0.6046 -0.2514 1.1483 0.358 Uiso 1 1 d R U . . .
H6WA H 0.6463 -0.3317 1.0966 0.358 Uiso 1 1 d R U . . .
H7WA H 0.6377 -0.1861 0.9700 0.358 Uiso 1 1 d R U . . .
H7WB H 0.6787 -0.1147 0.8772 0.358 Uiso 1 1 d R U . . .
H2WA H 1.0125 0.5966 0.5344 0.358 Uiso 1 1 d R U . . .

loop_
_atom_site_aniso_label
_atom_site_aniso_U_11
_atom_site_aniso_U_22
_atom_site_aniso_U_33
_atom_site_aniso_U_23
_atom_site_aniso_U_13
_atom_site_aniso_U_12
Ag1 0.0979(11) 0.0274(7) 0.0911(10) 0.0020(8) 0.0302(8) -0.0020(8)
Ag2 0.1074(12) 0.0253(7) 0.0918(10) 0.0026(7) 0.0270(8) -0.0006(8)
S1 0.098(7) 0.020(4) 0.079(10) -0.001(4) 0.038(5) 0.001(4)
C6 0.115(8) 0.021(5) 0.101(10) 0.017(5) 0.070(6) 0.015(5)
C6' 0.098(7) 0.020(4) 0.079(10) -0.001(4) 0.038(5) 0.001(4)
S1' 0.115(8) 0.021(5) 0.101(10) 0.017(5) 0.070(6) 0.015(5)
S2 0.080(3) 0.040(3) 0.089(3) -0.004(2) 0.038(3) -0.002(2)
N1 0.077(11) 0.020(8) 0.062(9) 0.000(6) 0.025(8) -0.002(6)
C1 0.039(9) 0.058(12) 0.064(11) -0.019(9) 0.020(8) 0.017(8)
C2 0.050(11) 0.039(10) 0.086(13) 0.007(9) 0.040(10) 0.010(9)
C3 0.054(11) 0.034(10) 0.061(11) -0.016(8) -0.004(8) 0.013(8)
C4 0.071(11) 0.056(12) 0.053(10) -0.006(9) 0.031(9) -0.005(10)
C5 0.058(10) 0.011(6) 0.050(9) -0.006(6) 0.028(8) 0.003(6)
C7 0.081(13) 0.014(7) 0.057(10) 0.007(6) 0.023(9) -0.001(8)
C8 0.067(12) 0.060(12) 0.074(11) -0.004(9) 0.053(10) -0.004(10)
C9 0.053(10) 0.054(11) 0.079(12) 0.011(9) 0.045(9) -0.015(9)
N2 0.097(12) 0.028(11) 0.059(9) -0.013(7) 0.033(8) -0.010(8)
C10 0.082(13) 0.057(12) 0.033(8) 0.006(8) 0.014(8) -0.027(11)
C11 0.072(13) 0.054(12) 0.050(10) -0.003(8) 0.040(9) 0.015(10)
N3 0.064(10) 0.023(10) 0.069(10) 0.002(6) -0.005(8) 0.000(7)
C12 0.033(9) 0.015(7) 0.088(12) -0.001(7) 0.008(8) 0.007(6)
C13 0.067(12) 0.025(9) 0.071(11) -0.003(8) 0.009(10) -0.015(9)
C14 0.037(9) 0.039(10) 0.054(9) 0.005(8) -0.006(7) 0.005(8)
C15 0.057(10) 0.029(9) 0.076(11) 0.005(8) 0.024(9) 0.011(8)
C16 0.077(13) 0.022(8) 0.087(13) -0.012(8) 0.013(11) 0.018(9)
C17 0.071(11) 0.020(8) 0.080(12) 0.008(7) 0.037(10) 0.004(7)
C18 0.075(12) 0.016(8) 0.061(10) -0.002(7) 0.028(9) -0.020(8)
C19 0.049(10) 0.027(9) 0.084(12) 0.003(8) 0.029(9) 0.003(7)
C20 0.073(14) 0.10(2) 0.073(13) 0.028(13) 0.021(12) -0.015(13)
N4 0.073(11) 0.032(10) 0.064(10) -0.009(7) -0.007(8) 0.010(7)
C21 0.114(17) 0.030(10) 0.067(11) 0.002(8) 0.047(12) -0.020(11)
C22 0.074(14) 0.041(11) 0.095(14) -0.009(10) 0.056(11) -0.015(10)
C23 0.110(9) 0.051(7) 0.096(8) 0.009(6) 0.025(6) 0.000(7)
C24 0.110(9) 0.051(7) 0.096(8) 0.009(6) 0.025(6) 0.000(7)
C25 0.110(9) 0.051(7) 0.096(8) 0.009(6) 0.025(6) 0.000(7)
O1 0.147(7) 0.066(5) 0.140(7) -0.003(5) 0.067(6) -0.010(5)
O2 0.147(7) 0.066(5) 0.140(7) -0.003(5) 0.067(6) -0.010(5)
O3 0.147(7) 0.066(5) 0.140(7) -0.003(5) 0.067(6) -0.010(5)
O4 0.147(7) 0.066(5) 0.140(7) -0.003(5) 0.067(6) -0.010(5)
O1W 0.108(11) 0.124(15) 0.133(13) -0.002(12) 0.065(10) 0.002(11)
O3W 0.139(14) 0.088(13) 0.204(19) -0.030(13) 0.072(14) 0.018(10)
O2W 0.117(12) 0.090(12) 0.132(13) 0.006(10) 0.055(11) 0.000(10)
O4W 0.37(4) 0.127(19) 0.27(3) -0.02(2) 0.22(3) -0.06(2)
O5W 0.27(3) 0.22(3) 0.124(17) 0.015(18) 0.080(19) 0.02(2)
O6W 0.20(2) 0.17(2) 0.128(16) -0.014(15) 0.067(15) -0.024(17)
O7W 0.26(3) 0.25(4) 0.24(3) -0.06(3) 0.13(2) -0.13(3)

loop_
_atom_type_symbol
_atom_type_description
_atom_type_scat_dispersion_real
_atom_type_scat_dispersion_imag
_atom_type_scat_source
C C 0.0033 0.0016 'International Tables Vol C Tables 4.2.6.8 and 6.1.1.4'
H H 0.0000 0.0000 'International Tables Vol C Tables 4.2.6.8 and 6.1.1.4'
N N 0.0061 0.0033 'International Tables Vol C Tables 4.2.6.8 and 6.1.1.4'
O O 0.0106 0.0060 'International Tables Vol C Tables 4.2.6.8 and 6.1.1.4'
S S 0.1246 0.1234 'International Tables Vol C Tables 4.2.6.8 and 6.1.1.4'
Ag Ag -0.8971 1.1015 'International Tables Vol C Tables 4.2.6.8 and 6.1.1.4'

loop_
_geom_angle_atom_site_label_1
_geom_angle_atom_site_label_2
_geom_angle_atom_site_label_3
_geom_angle
_geom_angle_site_symmetry_1
_geom_angle_site_symmetry_3
N2 Ag1 N1 165(2) 1_565 .
N2 Ag1 O2 92.1(19) 1_565 .
N1 Ag1 O2 97.6(5) . .
N2 Ag1 Ag2 82(2) 1_565 .
N1 Ag1 Ag2 109.3(3) . .
O2 Ag1 Ag2 87.5(5) . .
N3 Ag2 N4 178(2) . 1_565
N3 Ag2 Ag1 77.0(3) . .
N4 Ag2 Ag1 102(2) 1_565 .
C3 S1 C6 104.5(12) . .
C7 C6 S1 112.1(18) . .
C7 C6 H6A 109.2 . .
S1 C6 H6A 109.2 . .
C7 C6 H6B 109.2 . .
S1 C6 H6B 109.2 . .
H6A C6 H6B 107.9 . .
C3 C6' S1' 107.5(18) . .
C3 C6' H6'A 110.2 . .
S1' C6' H6'A 110.2 . .
C3 C6' H6'B 110.2 . .
S1' C6' H6'B 110.2 . .
H6'A C6' H6'B 108.5 . .
C7 S1' C6' 102.0(13) . .
C18 S2 C17 101.6(6) . .
C1 N1 C5 120.0 . .
C1 N1 Ag1 118.3(5) . .
C5 N1 Ag1 121.7(5) . .
C2 C1 N1 120.0 . .
C2 C1 H1A 120.0 . .
N1 C1 H1A 120.0 . .
C1 C2 C3 120.0 . .
C1 C2 H2A 120.0 . .
C3 C2 H2A 120.0 . .
C4 C3 C2 120.0 . .
C4 C3 C6' 117.6(15) . .
C2 C3 C6' 122.4(15) . .
C4 C3 S1 110.7(7) . .
C2 C3 S1 129.2(7) . .
C3 C4 C5 120.0 . .
C3 C4 H4A 120.0 . .
C5 C4 H4A 120.0 . .
C4 C5 N1 120.0 . .
C4 C5 H5A 120.0 . .
N1 C5 H5A 120.0 . .
C8 C7 C11 120.0 . .
C8 C7 C6 122.1(13) . .
C11 C7 C6 117.3(14) . .
C8 C7 S1' 112.7(7) . .
C11 C7 S1' 127.3(7) . .
C7 C8 C9 120.0 . .
C7 C8 H8A 120.0 . .
C9 C8 H8A 120.0 . .
N2 C9 C8 120.0 . .
N2 C9 H9A 120.0 . .
C8 C9 H9A 120.0 . .
C9 N2 C10 120.0 . .
C9 N2 Ag1 117.8(5) . 1_545
C10 N2 Ag1 122.2(5) . 1_545
C11 C10 N2 120.0 . .
C11 C10 H10A 120.0 . .
N2 C10 H10A 120.0 . .
C10 C11 C7 120.0 . .
C10 C11 H11A 120.0 . .
C7 C11 H11A 120.0 . .
C12 N3 C16 120.0 . .
C12 N3 Ag2 116.3(6) . .
C16 N3 Ag2 123.7(6) . .
N3 C12 C13 120.0 . .
N3 C12 H12A 120.0 . .
C13 C12 H12A 120.0 . .
C14 C13 C12 120.0 . .
C14 C13 H13A 120.0 . .
C12 C13 H13A 120.0 . .
C15 C14 C13 120.0 . .
C15 C14 C17 114.9(9) . .
C13 C14 C17 125.1(9) . .
C14 C15 C16 120.0 . .
C14 C15 H15A 120.0 . .
C16 C15 H15A 120.0 . .
C15 C16 N3 120.0 . .
C15 C16 H16A 120.0 . .
N3 C16 H16A 120.0 . .
C14 C17 S2 104.7(10) . .
C14 C17 H17A 110.8 . .
S2 C17 H17A 110.8 . .
C14 C17 H17B 110.8 . .
S2 C17 H17B 110.8 . .
H17A C17 H17B 108.9 . .
C19 C18 C22 120.0 . .
C19 C18 S2 115.3(6) . .
C22 C18 S2 124.6(6) . .
C20 C19 C18 120.0 . .
C20 C19 H19A 120.0 . .
C18 C19 H19A 120.0 . .
N4 C20 C19 120.0 . .
N4 C20 H20A 120.0 . .
C19 C20 H20A 120.0 . .
C21 N4 C20 120.0 . .
C21 N4 Ag2 121.6(7) . 1_545
C20 N4 Ag2 118.1(7) . 1_545
C22 C21 N4 120.0 . .
C22 C21 H21A 120.0 . .
N4 C21 H21A 120.0 . .
C21 C22 C18 120.0 . .
C21 C22 H22A 120.0 . .
C18 C22 H22A 120.0 . .
O2 C23 O1 134(3) . .
O2 C23 C24 106(2) . .
O1 C23 C24 120(2) . .
C25 C24 C23 102.7(17) . .
C25 C24 H24A 111.2 . .
C23 C24 H24A 111.2 . .
C25 C24 H24B 111.2 . .
C23 C24 H24B 111.2 . .
H24A C24 H24B 109.1 . .
O3 C25 O4 125(2) . .
O3 C25 C24 116.6(18) . .
O4 C25 C24 118.4(19) . .
C23 O2 Ag1 115.7(17) . .
H1WA O1W H1WB 91.6 . .
H3WB O3W H3WA 98.9 . .
H2WB O2W H2WA 109.8 . .
H4WB O4W H4WA 106.7 . .
H5WB O5W H5WA 104.2 . .
H6WB O6W H6WA 117.8 . .
H7WA O7W H7WB 141.5 . .

loop_
_geom_bond_atom_site_label_1
_geom_bond_atom_site_label_2
_geom_bond_distance
_geom_bond_site_symmetry_2
Ag1 N2 2.156(17) 1_565
Ag1 N1 2.175(7) .
Ag1 O2 2.474(17) .
Ag1 Ag2 3.239(2) .
Ag2 N3 2.148(7) .
Ag2 N4 2.156(12) 1_565
S1 C3 1.755(11) .
S1 C6 1.83(2) .
C6 C7 1.54(2) .
C6 H6A 0.9700 .
C6 H6B 0.9700 .
C6' C3 1.56(2) .
C6' S1' 1.86(2) .
C6' H6'A 0.9700 .
C6' H6'B 0.9700 .
S1' C7 1.754(12) .
S2 C18 1.748(8) .
S2 C17 1.825(17) .
N1 C1 1.3900 .
N1 C5 1.3900 .
C1 C2 1.3900 .
C1 H1A 0.9300 .
C2 C3 1.3900 .
C2 H2A 0.9300 .
C3 C4 1.3900 .
C4 C5 1.3900 .
C4 H4A 0.9300 .
C5 H5A 0.9300 .
C7 C8 1.3900 .
C7 C11 1.3900 .
C8 C9 1.3900 .
C8 H8A 0.9300 .
C9 N2 1.3900 .
C9 H9A 0.9300 .
N2 C10 1.3900 .
N2 Ag1 2.156(7) 1_545
C10 C11 1.3900 .
C10 H10A 0.9300 .
C11 H11A 0.9300 .
N3 C12 1.3900 .
N3 C16 1.3900 .
C12 C13 1.3900 .
C12 H12A 0.9300 .
C13 C14 1.3900 .
C13 H13A 0.9300 .
C14 C15 1.3900 .
C14 C17 1.613(16) .
C15 C16 1.3900 .
C15 H15A 0.9300 .
C16 H16A 0.9300 .
C17 H17A 0.9700 .
C17 H17B 0.9700 .
C18 C19 1.3900 .
C18 C22 1.3900 .
C19 C20 1.3900 .
C19 H19A 0.9300 .
C20 N4 1.3900 .
C20 H20A 0.9300 .
N4 C21 1.3900 .
N4 Ag2 2.155(8) 1_545
C21 C22 1.3900 .
C21 H21A 0.9300 .
C22 H22A 0.9300 .
C23 O2 1.12(2) .
C23 O1 1.22(3) .
C23 C24 1.73(3) .
C24 C25 1.58(3) .
C24 H24A 0.9700 .
C24 H24B 0.9700 .
C25 O3 1.24(2) .
C25 O4 1.28(2) .
O1W H1WA 0.8960 .
O1W H1WB 0.9182 .
O3W H3WB 0.8905 .
O3W H3WA 0.9047 .
O2W H2WB 0.8887 .
O2W H2WA 0.9299 .
O4W H4WB 0.7750 .
O4W H4WA 0.7865 .
O5W H5WB 0.8555 .
O5W H5WA 0.7486 .
O6W H6WB 0.8843 .
O6W H6WA 0.7787 .
O7W H7WA 0.8900 .
O7W H7WB 0.8902 .

loop_
_geom_torsion_atom_site_label_1
_geom_torsion_atom_site_label_2
_geom_torsion_atom_site_label_3
_geom_torsion_atom_site_label_4
_geom_torsion
_geom_torsion_site_symmetry_1
_geom_torsion_site_symmetry_4
C3 S1_a C6_a C7 -155(3) . .
C3 C6' S1' C7 -170(5) . .
C5 N1 C1 C2 0.0 . .
Ag1 N1 C1 C2 -178.5(7) . .
N1 C1 C2 C3 0.0 . .
C1 C2 C3 C4 0.0 . .
C1 C2 C3 C6' 178(6) . .
C1 C2 C3 S1 -177.6(14) . .
S1' C6' C3 C4 -171(3) . .
S1' C6' C3 C2 11(9) . .
S1' C6' C3 S1 -145(41) . .
C6 S1 C3 C4 -169(2) . .
C6 S1 C3 C2 9(3) . .
C6 S1 C3 C6' 36(35) . .
C2 C3 C4 C5 0.0 . .
C6' C3 C4 C5 -179(5) . .
S1 C3 C4 C5 178.0(12) . .
C3 C4 C5 N1 0.0 . .
C1 N1 C5 C4 0.0 . .
Ag1 N1 C5 C4 178.5(7) . .
S1 C6 C7 C8 169.0(19) . .
S1 C6 C7 C11 -20(5) . .
S1 C6 C7 S1' 125(13) . .
C6' S1' C7 C8 171(4) . .
C6' S1' C7 C11 -8(4) . .
C6' S1' C7 C6 -49(11) . .
C11 C7 C8 C9 0.0 . .
C6 C7 C8 C9 171(3) . .
S1' C7 C8 C9 -179.4(10) . .
C7 C8 C9 N2 0.0 . .
C8 C9 N2 C10 0.0 . .
C8 C9 N2 Ag1 178.8(8) . 1_545
C9 N2 C10 C11 0.0 . .
Ag1 N2 C10 C11 -178.8(8) 1_545 .
N2 C10 C11 C7 0.0 . .
C8 C7 C11 C10 0.0 . .
C6 C7 C11 C10 -171(3) . .
S1' C7 C11 C10 179.3(12) . .
C16 N3 C12 C13 0.0 . .
Ag2 N3 C12 C13 -177.7(7) . .
N3 C12 C13 C14 0.0 . .
C12 C13 C14 C15 0.0 . .
C12 C13 C14 C17 178.3(12) . .
C13 C14 C15 C16 0.0 . .
C17 C14 C15 C16 -178.5(11) . .
C14 C15 C16 N3 0.0 . .
C12 N3 C16 C15 0.0 . .
Ag2 N3 C16 C15 177.5(7) . .
C15 C14 C17 S2 -175.3(7) . .
C13 C14 C17 S2 6.4(14) . .
C18 S2 C17 C14 170.1(10) . .
C17 S2 C18 C19 -178.5(9) . .
C17 S2 C18 C22 4.2(10) . .
C22 C18 C19 C20 0.0 . .
S2 C18 C19 C20 -177.4(9) . .
C18 C19 C20 N4 0.0 . .
C19 C20 N4 C21 0.0 . .
C19 C20 N4 Ag2 173.7(7) . 1_545
C20 N4 C21 C22 0.0 . .
Ag2 N4 C21 C22 -173.5(8) 1_545 .
N4 C21 C22 C18 0.0 . .
C19 C18 C22 C21 0.0 . .
S2 C18 C22 C21 177.1(10) . .
O2 C23 C24 C25 164.5(19) . .
O1 C23 C24 C25 -15(3) . .
C23 C24 C25 O3 -84(2) . .
C23 C24 C25 O4 97(2) . .
O1 C23 O2 Ag1 -3(4) . .
C24 C23 O2 Ag1 177.5(10) . .
